data_7219204
loop_
_publ_author_name
'Yu, Fan'
'Xiang, Mi'
'Li, Ai-hua'
'Zhang, Yu-min'
'Li, Bao'

_publ_section_title
;
 Structural diversities and magnetic properties of azide-containing
 coordination polymers based on flexible tetra-pyridinate ligands
;
_journal_issue 7
_journal_name_full CrystEngComm
_journal_page_first 1556
_journal_paper_doi 10.1039/C4CE02252A
_journal_volume 17
_journal_year 2015
_chemical_formula_sum 'C75 H84 Mn3 N30 O18'
_chemical_formula_weight 1858.50
_chemical_name_systematic
; 
 ? 
;
_space_group_IT_number 152
_symmetry_cell_setting trigonal
_symmetry_space_group_name_Hall 'P 31 2"'
_symmetry_space_group_name_H-M 'P 31 2 1'
_atom_sites_solution_hydrogens geom
_atom_sites_solution_primary direct
_atom_sites_solution_secondary difmap
_audit_creation_method SHELXL-97
_audit_update_record
;
2014-10-24 deposited with the CCDC.
2015-01-05 downloaded from the CCDC.
;
_cell_angle_alpha 90.00
_cell_angle_beta 90.00
_cell_angle_gamma 120.00
_cell_formula_units_Z 1
_cell_length_a 9.61970(10)
_cell_length_b 9.61970(10)
_cell_length_c 28.4217(9)
_cell_measurement_temperature 293(2)
_cell_measurement_theta_max 29.19
_cell_measurement_theta_min 2.83
_cell_volume 2277.74(8)
_computing_cell_refinement 'CrysAlis RED, Oxford Diffraction Ltd.'
_computing_data_collection 'CrysAlis CCD, Oxford Diffraction Ltd.'
_computing_data_reduction 'CrysAlis RED, Oxford Diffraction Ltd.'
_computing_structure_refinement 'SHELXL-97 (Sheldrick, 1997)'
_computing_structure_solution 'SHELXS-97 (Sheldrick, 1990)'
_diffrn_ambient_temperature 293(2)
_diffrn_measured_fraction_theta_full 0.951
_diffrn_measured_fraction_theta_max 0.951
_diffrn_measurement_device_type 'Oxford Gemini S Ultra'
_diffrn_radiation_monochromator graphite
_diffrn_radiation_source 'fine-focus sealed tube'
_diffrn_radiation_type MoK\a
_diffrn_radiation_wavelength 0.71073
_diffrn_reflns_av_R_equivalents 0.0419
_diffrn_reflns_av_sigmaI/netI 0.0294
_diffrn_reflns_limit_h_max 11
_diffrn_reflns_limit_h_min -11
_diffrn_reflns_limit_k_max 11
_diffrn_reflns_limit_k_min -11
_diffrn_reflns_limit_l_max 34
_diffrn_reflns_limit_l_min -34
_diffrn_reflns_number 18245
_diffrn_reflns_theta_full 26.00
_diffrn_reflns_theta_max 26.00
_diffrn_reflns_theta_min 2.83
_exptl_absorpt_coefficient_mu 0.489
_exptl_absorpt_correction_T_max 0.952
_exptl_absorpt_correction_T_min 0.943
_exptl_absorpt_correction_type multi-scan
_exptl_absorpt_process_details
;
CrysAlis RED, Oxford Diffraction Ltd.,
Version 1.171.32.4 (release 27-04-2006 CrysAlis171 .NET)
(compiled Apr 27 2007,17:53:11)
Empirical absorption correction using spherical harmonics,
implemented in SCALE3 ABSPACK scaling algorithm.
;
_exptl_crystal_colour colorless
_exptl_crystal_density_diffrn 1.346
_exptl_crystal_density_method 'not measured'
_exptl_crystal_description block
_exptl_crystal_F_000 951
_exptl_crystal_size_max 0.3
_exptl_crystal_size_mid 0.2
_exptl_crystal_size_min 0.2
_refine_diff_density_max 2.500
_refine_diff_density_min -1.043
_refine_diff_density_rms 0.172
_refine_ls_abs_structure_details 'Flack H D (1983), Acta Cryst. A39, 876-881'
_refine_ls_abs_structure_Flack 0.78(6)
_refine_ls_extinction_method none
_refine_ls_goodness_of_fit_ref 1.119
_refine_ls_hydrogen_treatment constr
_refine_ls_matrix_type full
_refine_ls_number_parameters 221
_refine_ls_number_reflns 2854
_refine_ls_number_restraints 96
_refine_ls_restrained_S_all 1.117
_refine_ls_R_factor_all 0.1228
_refine_ls_R_factor_gt 0.1162
_refine_ls_shift/su_max 0.000
_refine_ls_shift/su_mean 0.000
_refine_ls_structure_factor_coef Fsqd
_refine_ls_weighting_details 'calc w=1/[\s^2^(Fo^2^)+(0.2400P)^2^+0.0000P] where P=(Fo^2^+2Fc^2^)/3'
_refine_ls_weighting_scheme calc
_refine_ls_wR_factor_gt 0.3151
_refine_ls_wR_factor_ref 0.3272
_reflns_number_gt 2550
_reflns_number_total 2854
_reflns_threshold_expression >2sigma(I)
_cod_data_source_file c4ce02252a2.cif
_cod_data_source_block compound1
_cod_depositor_comments 'Adding full bibliography for 7219204--7219207.cif.'
_cod_database_code 7219204

loop_
_symmetry_equiv_pos_as_xyz
'x, y, z'
'-y, x-y, z+1/3'
'-x+y, -x, z+2/3'
'x-y, -y, -z+2/3'
'-x, -x+y, -z+1/3'
'y, x, -z'

loop_
_atom_site_label
_atom_site_type_symbol
_atom_site_fract_x
_atom_site_fract_y
_atom_site_fract_z
_atom_site_U_iso_or_equiv
_atom_site_adp_type
_atom_site_occupancy
_atom_site_symmetry_multiplicity
_atom_site_calc_flag
_atom_site_refinement_flags
_atom_site_disorder_assembly
_atom_site_disorder_group
Mn1 Mn -0.63905(16) 0.0000 0.3333 0.0431(6) Uani 1 2 d S . .
O1 O -0.9722(5) -0.6565(5) 0.21646(15) 0.0238(9) Uani 1 1 d . . .
O2 O -0.7982(6) -0.9415(6) 0.15791(13) 0.0247(10) Uani 1 1 d . . .
N1 N -0.7446(7) -0.2313(7) 0.2920(2) 0.0285(12) Uani 1 1 d . A .
C12 C -0.9104(8) -0.9147(8) 0.13209(19) 0.0224(13) Uani 1 1 d . . .
H12A H -0.9853 -1.0111 0.1153 0.027 Uiso 1 1 d R . .
H12B H -0.8535 -0.8293 0.1094 0.027 Uiso 1 1 d R . .
C2 C -0.9777(8) -0.4481(10) 0.2551(3) 0.0361(18) Uani 1 1 d . A .
H2A H -1.0866 -0.4960 0.2483 0.043 Uiso 1 1 d R . .
C13 C -1.0000 -0.8654(8) 0.1667 0.0165(16) Uani 1 2 d S . .
C8 C -0.7197(7) -1.0217(7) 0.08668(18) 0.0212(12) Uani 1 1 d . . .
H8A H -0.7707 -0.9839 0.0670 0.025 Uiso 1 1 d R . .
N2 N -0.5606(9) -1.1511(9) 0.0943(3) 0.0426(16) Uani 1 1 d . . .
C11 C -0.5649(11) -1.1318(10) 0.1418(3) 0.0397(18) Uani 1 1 d . . .
H11A H -0.5143 -1.1719 0.1608 0.048 Uiso 1 1 d R . .
C10 C -0.6382(9) -1.0600(8) 0.1637(2) 0.0281(15) Uani 1 1 d . . .
H10A H -0.6315 -1.0445 0.1961 0.034 Uiso 1 1 d R . .
C3 C -0.8917(7) -0.5165(7) 0.24005(19) 0.0195(11) Uani 1 1 d . . .
C9 C -0.7230(7) -1.0077(8) 0.1351(2) 0.0233(12) Uani 1 1 d . . .
C6 C -0.8804(7) -0.7168(7) 0.19342(18) 0.0190(11) Uani 1 1 d . . .
H6A H -0.8228 -0.7436 0.2164 0.023 Uiso 1 1 d R . .
H6B H -0.8033 -0.6372 0.1719 0.023 Uiso 1 1 d R . .
C4 C -0.7291(9) -0.4397(10) 0.2493(3) 0.043(2) Uani 1 1 d . A .
H4A H -0.6654 -0.4806 0.2386 0.052 Uiso 1 1 d R . .
C7 C -0.6364(8) -1.0953(8) 0.0689(2) 0.0293(14) Uani 1 1 d . . .
H7A H -0.6347 -1.1052 0.0364 0.035 Uiso 1 1 d R . .
C5 C -0.6639(10) -0.2953(11) 0.2761(3) 0.046(2) Uani 1 1 d . . .
H5A H -0.5542 -0.2421 0.2821 0.055 Uiso 1 1 d R A .
C1 C -0.9028(11) -0.3061(11) 0.2804(3) 0.039(2) Uani 1 1 d . . .
H1A H -0.9635 -0.2604 0.2899 0.047 Uiso 1 1 d R A .
O1W O -0.5825(11) -0.1259(10) 0.3975(3) 0.070(2) Uani 1 1 d . A .
N3A N -0.6888(17) 0.1133(15) 0.2829(4) 0.018(4) Uani 0.43(3) 1 d PDU A 1
N3B N -0.7910(16) 0.0685(15) 0.2909(4) 0.035(3) Uani 0.57(3) 1 d PDU A 2
N5A N -0.909(3) 0.148(4) 0.3058(10) 0.014(6) Uani 0.21(3) 1 d PDU A 1
N5B N -0.9401(13) 0.1906(10) 0.3094(3) 0.042(3) Uani 0.79(3) 1 d PDU A 2
N4A N -0.806(4) 0.113(6) 0.2976(16) 0.035(8) Uani 0.16(3) 1 d PDU A 1
N4B N -0.8757(14) 0.1159(16) 0.3036(4) 0.060(3) Uani 0.84(3) 1 d PDU A 2

loop_
_atom_site_aniso_label
_atom_site_aniso_U_11
_atom_site_aniso_U_22
_atom_site_aniso_U_33
_atom_site_aniso_U_23
_atom_site_aniso_U_13
_atom_site_aniso_U_12
Mn1 0.0161(6) 0.0172(7) 0.0963(14) -0.0301(7) -0.0150(4) 0.0086(4)
O1 0.0172(19) 0.0140(19) 0.035(2) -0.0074(15) 0.0000(16) 0.0042(16)
O2 0.036(3) 0.038(3) 0.0120(17) -0.0082(17) -0.0066(16) 0.027(2)
N1 0.026(3) 0.021(3) 0.041(3) -0.008(2) -0.006(2) 0.013(3)
C12 0.034(3) 0.029(3) 0.017(2) -0.009(2) -0.009(2) 0.025(3)
C2 0.015(3) 0.038(4) 0.055(4) -0.032(3) -0.013(3) 0.013(3)
C13 0.023(4) 0.014(3) 0.015(3) -0.0063(15) -0.013(3) 0.011(2)
C8 0.024(3) 0.021(3) 0.018(3) -0.003(2) 0.001(2) 0.011(2)
N2 0.045(4) 0.045(4) 0.053(4) -0.019(3) -0.010(3) 0.033(3)
C11 0.050(5) 0.044(5) 0.047(4) -0.004(3) -0.016(3) 0.040(4)
C10 0.046(4) 0.028(3) 0.017(3) -0.006(2) -0.011(2) 0.023(3)
C3 0.012(3) 0.017(3) 0.024(3) 0.000(2) -0.005(2) 0.003(2)
C9 0.021(3) 0.019(3) 0.035(3) -0.005(2) -0.009(2) 0.014(2)
C6 0.023(3) 0.019(3) 0.012(2) -0.0026(19) -0.006(2) 0.008(3)
C4 0.013(3) 0.025(4) 0.087(6) -0.020(4) 0.002(3) 0.007(3)
C7 0.020(3) 0.023(3) 0.037(3) -0.007(3) 0.006(3) 0.006(3)
C5 0.023(4) 0.038(4) 0.078(5) -0.038(4) -0.029(4) 0.016(3)
C1 0.033(4) 0.031(4) 0.062(5) -0.029(4) -0.024(3) 0.024(3)
O1W 0.082(6) 0.064(5) 0.070(4) 0.008(4) -0.011(4) 0.039(5)
N3A 0.018(4) 0.018(4) 0.018(4) -0.0002(10) 0.0006(10) 0.009(2)
N3B 0.044(8) 0.025(6) 0.049(7) -0.004(5) -0.008(5) 0.027(6)
N5A 0.014(6) 0.014(6) 0.014(6) -0.0001(10) -0.0003(10) 0.007(3)
N5B 0.095(7) 0.030(4) 0.019(3) -0.011(3) -0.009(3) 0.045(4)
N4A 0.033(10) 0.040(12) 0.043(11) 0.001(9) 0.001(8) 0.027(8)
N4B 0.049(7) 0.091(9) 0.070(6) -0.002(5) 0.010(5) 0.058(6)

loop_
_atom_type_symbol
_atom_type_description
_atom_type_scat_dispersion_real
_atom_type_scat_dispersion_imag
_atom_type_scat_source
C C 0.0033 0.0016 'International Tables Vol C Tables 4.2.6.8 and 6.1.1.4'
H H 0.0000 0.0000 'International Tables Vol C Tables 4.2.6.8 and 6.1.1.4'
N N 0.0061 0.0033 'International Tables Vol C Tables 4.2.6.8 and 6.1.1.4'
O O 0.0106 0.0060 'International Tables Vol C Tables 4.2.6.8 and 6.1.1.4'
Mn Mn 0.3368 0.7283 'International Tables Vol C Tables 4.2.6.8 and 6.1.1.4'

loop_
_geom_angle_atom_site_label_1
_geom_angle_atom_site_label_2
_geom_angle_atom_site_label_3
_geom_angle
_geom_angle_site_symmetry_1
_geom_angle_site_symmetry_3
N3A Mn1 N3A 118.4(8) . 4
N3A Mn1 N3B 23.3(5) . .
N3A Mn1 N3B 95.6(6) 4 .
N3A Mn1 N3B 95.6(6) . 4
N3A Mn1 N3B 23.3(5) 4 4
N3B Mn1 N3B 73.3(7) . 4
N3A Mn1 N1 93.0(4) . .
N3A Mn1 N1 89.6(4) 4 .
N3B Mn1 N1 88.4(3) . .
N3B Mn1 N1 95.6(3) 4 .
N3A Mn1 N1 89.6(4) . 4
N3A Mn1 N1 93.0(4) 4 4
N3B Mn1 N1 95.6(3) . 4
N3B Mn1 N1 88.4(3) 4 4
N1 Mn1 N1 175.1(3) . 4
N3A Mn1 O1W 59.6(5) . 4
N3A Mn1 O1W 176.3(4) 4 4
N3B Mn1 O1W 82.1(4) . 4
N3B Mn1 O1W 155.1(4) 4 4
N1 Mn1 O1W 87.5(3) . 4
N1 Mn1 O1W 90.1(3) 4 4
N3A Mn1 O1W 176.3(4) . .
N3A Mn1 O1W 59.6(5) 4 .
N3B Mn1 O1W 155.1(4) . .
N3B Mn1 O1W 82.1(4) 4 .
N1 Mn1 O1W 90.1(3) . .
N1 Mn1 O1W 87.5(3) 4 .
O1W Mn1 O1W 122.7(5) 4 .
N3A Mn1 N4A 27.2(7) . .
N3A Mn1 N4A 91.6(10) 4 .
N3B Mn1 N4A 10.7(11) . .
N3B Mn1 N4A 68.5(8) 4 .
N1 Mn1 N4A 98.3(12) . .
N1 Mn1 N4A 85.9(12) 4 .
O1W Mn1 N4A 86.6(8) 4 .
O1W Mn1 N4A 150.0(8) . .
N3A Mn1 N4A 91.6(10) . 4
N3A Mn1 N4A 27.2(7) 4 4
N3B Mn1 N4A 68.5(8) . 4
N3B Mn1 N4A 10.7(11) 4 4
N1 Mn1 N4A 85.9(12) . 4
N1 Mn1 N4A 98.3(12) 4 4
O1W Mn1 N4A 150.0(8) 4 4
O1W Mn1 N4A 86.6(8) . 4
N4A Mn1 N4A 65.5(16) . 4
C3 O1 C6 117.9(4) . .
C9 O2 C12 118.1(4) . .
C5 N1 C1 116.3(5) . .
C5 N1 Mn1 124.8(5) . .
C1 N1 Mn1 118.8(5) . .
O2 C12 C13 108.6(4) . .
C3 C2 C1 119.9(6) . .
C6 C13 C6 111.4(7) . 5_345
C6 C13 C12 109.4(3) . 5_345
C6 C13 C12 109.5(3) 5_345 5_345
C6 C13 C12 109.5(3) . .
C6 C13 C12 109.4(3) 5_345 .
C12 C13 C12 107.5(7) 5_345 .
C9 C8 C7 117.0(6) . .
C7 N2 C11 115.2(6) . .
C10 C11 N2 125.5(6) . .
C11 C10 C9 117.2(6) . .
O1 C3 C2 117.1(5) . .
O1 C3 C4 124.1(6) . .
C2 C3 C4 118.8(6) . .
O2 C9 C8 124.6(5) . .
O2 C9 C10 115.8(5) . .
C8 C9 C10 119.5(6) . .
O1 C6 C13 106.3(4) . .
C3 C4 C5 116.8(7) . .
N2 C7 C8 125.6(7) . .
N1 C5 C4 125.2(7) . .
N1 C1 C2 122.8(7) . .
N4A N3A Mn1 103(2) . .
N4B N3B Mn1 129.3(11) . .
N3A N4A N5A 164(5) . .
N3A N4A Mn1 49.4(16) . .
N5A N4A Mn1 144(3) . .
N5B N4B N3B 164.9(14) . .

loop_
_geom_bond_atom_site_label_1
_geom_bond_atom_site_label_2
_geom_bond_distance
_geom_bond_site_symmetry_2
Mn1 N3A 1.998(12) .
Mn1 N3A 1.998(12) 4
Mn1 N3B 2.232(11) .
Mn1 N3B 2.232(11) 4
Mn1 N1 2.259(5) .
Mn1 N1 2.259(5) 4
Mn1 O1W 2.398(7) 4
Mn1 O1W 2.398(7) .
Mn1 N4A 2.56(4) .
Mn1 N4A 2.56(4) 4
O1 C3 1.349(7) .
O1 C6 1.435(7) .
O2 C9 1.346(7) .
O2 C12 1.431(7) .
N1 C5 1.289(10) .
N1 C1 1.359(10) .
C12 C13 1.530(7) .
C2 C3 1.359(9) .
C2 C1 1.384(10) .
C13 C6 1.517(7) .
C13 C6 1.517(7) 5_345
C13 C12 1.530(7) 5_345
C8 C9 1.385(8) .
C8 C7 1.401(9) .
N2 C7 1.317(11) .
N2 C11 1.364(11) .
C11 C10 1.360(10) .
C10 C9 1.410(8) .
C3 C4 1.380(9) .
C4 C5 1.426(11) .
N3A N4A 1.204(10) .
N3B N4B 1.172(9) .
N5A N4A 1.209(10) .
N5B N4B 1.172(9) .
